data_2008184
loop_
_publ_author_name
'Garcia, J. Gabriel'
'Billodeaux, Damon R.'
'Fronczek, Frank R.'

_publ_section_title
;
 Two 3-substituted 5-nitroindoles
;
_journal_issue 2
_journal_name_full 'Acta Crystallographica Section C'
_journal_page_first IUC9900007
_journal_paper_doi 10.1107/S0108270199099783
_journal_volume 55
_journal_year 1999
_chemical_formula_iupac 'C11 H12 N2 O3'
_chemical_formula_moiety 'C11 H12 N2 O3'
_chemical_formula_sum 'C11 H12 N2 O3'
_chemical_formula_weight 220.2
_chemical_name_systematic
;
3-(3-hydroxypropyl)-5-nitro-1H-indole
;
_space_group_IT_number 14
_symmetry_cell_setting monoclinic
_symmetry_space_group_name_Hall '-P 2ybc'
_symmetry_space_group_name_H-M 'P 1 21/c 1'
_cell_angle_alpha 90
_cell_angle_beta 99.489(6)
_cell_angle_gamma 90
_cell_formula_units_Z 4
_cell_length_a 10.3272(7)
_cell_length_b 13.9620(10)
_cell_length_c 7.4435(6)
_cell_measurement_reflns_used 25
_cell_measurement_temperature 299
_cell_measurement_theta_max 47
_cell_measurement_theta_min 33
_cell_volume 1058.58(14)
_computing_cell_refinement CAD-4_Software
_computing_data_collection CAD-4_Software_(Enraf-Nonius,_1994)
_computing_data_reduction PROCESS_in_MolEN_(Fair,_1990)
_computing_publication_material BTABLE_PTABLE_CIF_IN_in_MolEN
_computing_structure_refinement LSFM_in_MolEN
_computing_structure_solution DIRDIF_(Beurskens,_1984)
_diffrn_ambient_temperature 299
_diffrn_measurement_device Enraf_Nonius_CAD4
_diffrn_measurement_method \w/2\q
_diffrn_radiation_monochromator graphite
_diffrn_radiation_source sealed_tube
_diffrn_radiation_type CuK\a
_diffrn_radiation_wavelength 1.54184
_diffrn_reflns_av_R_equivalents 0.017
_diffrn_reflns_limit_h_max 12
_diffrn_reflns_limit_h_min 0
_diffrn_reflns_limit_k_max 17
_diffrn_reflns_limit_k_min 0
_diffrn_reflns_limit_l_max 9
_diffrn_reflns_limit_l_min -9
_diffrn_reflns_number 2397
_diffrn_reflns_theta_max 75
_diffrn_reflns_theta_min 2.5
_diffrn_standards_decay_% 1.1
_diffrn_standards_interval_time 120
_diffrn_standards_number 3
_exptl_absorpt_coefficient_mu 0.81
_exptl_absorpt_correction_T_max 0.89
_exptl_absorpt_correction_T_min 0.73
_exptl_absorpt_correction_type \y_scans_(North_et_al.,_1968)
_exptl_crystal_colour yellow
_exptl_crystal_density_diffrn 1.382
_exptl_crystal_density_method none
_exptl_crystal_description prism
_exptl_crystal_F_000 464
_exptl_crystal_size_max 0.35
_exptl_crystal_size_mid 0.25
_exptl_crystal_size_min 0.15
_refine_diff_density_max 0.22
_refine_diff_density_min -0.18
_refine_ls_abs_structure_details ' ?'
_refine_ls_extinction_coef 3.3E-6(3)
_refine_ls_extinction_method isotropic_(Zachariasen,_1963)
_refine_ls_goodness_of_fit_all 1.851
_refine_ls_goodness_of_fit_obs 1.848
_refine_ls_hydrogen_treatment refined_isotropically
_refine_ls_matrix_type full
_refine_ls_number_constraints 0
_refine_ls_number_parameters 194
_refine_ls_number_reflns 1946
_refine_ls_number_restraints 0
_refine_ls_R_factor_all 0.052
_refine_ls_R_factor_obs 0.047
_refine_ls_shift/esd_max 0.004
_refine_ls_shift/esd_mean 0.003
_refine_ls_structure_factor_coef Fsqd
_refine_ls_weighting_details 'w = 4Fo^2^/[\s^2^(Fo^2^) + 0.0004Fo^4^]'
_refine_ls_weighting_scheme calc
_refine_ls_wR_factor_all 0.056
_refine_ls_wR_factor_obs 0.056
_reflns_number_observed 1946
_reflns_number_total 2171
_reflns_observed_criterion >1.0\s(I)
_cod_data_source_file qa0079.cif
_cod_data_source_block II
_cod_depositor_comments
;
The following automatic conversions were performed:

'_atom_site_thermal_displace_type' tag value 'Uij' was replaced with
'Uani' value 16 times.

Automatic conversion script
Id: cif_fix_values 1646 2011-03-28 12:23:43Z adriana 

The following automatic conversions were performed:

'_refine_ls_weighting_scheme' value 'w = 4Fo^2^/[\s^2^(Fo^2^) +
0.0004Fo^4^]' was changed to 'calc'. New tag
'_refine_ls_weighting_details' was created. The value of the new tag
was set to 'w = 4Fo^2^/[\s^2^(Fo^2^) + 0.0004Fo^4^]'.

Automatic conversion script
Id: cif_fix_values 3143 2015-03-26 13:38:13Z robertas 
;
_cod_original_cell_volume 1058.6(3)
_cod_original_sg_symbol_H-M 'P 21/c'
_cod_database_code 2008184

loop_
_symmetry_equiv_pos_as_xyz
x,y,z
-x,1/2+y,1/2-z
-x,-y,-z
+x,1/2-y,1/2+z

loop_
_atom_site_aniso_label
_atom_site_aniso_U_11
_atom_site_aniso_U_22
_atom_site_aniso_U_33
_atom_site_aniso_U_12
_atom_site_aniso_U_13
_atom_site_aniso_U_23
_atom_site_aniso_type_symbol
O1 0.0483(5) 0.0520(6) 0.1079(9) 0.0080(5) 0.0214(6) -0.0062(6) O
O2 0.0490(5) 0.0728(8) 0.0892(8) -0.0124(5) 0.0252(5) 0.0014(6) O
O3 0.0386(5) 0.0483(6) 0.1340(10) 0.0019(5) 0.0176(6) 0.0104(7) O
N1 0.0485(6) 0.0416(6) 0.0823(9) 0.0104(5) 0.0134(6) -0.0056(6) N
N2 0.0396(6) 0.0513(7) 0.0560(6) -0.0016(5) 0.0096(5) -0.0035(6) N
C1 0.0444(7) 0.0531(9) 0.0714(9) 0.0041(7) 0.0177(7) -0.0043(7) C
C2 0.0390(6) 0.0442(7) 0.0487(7) 0.0007(6) 0.0091(5) -0.0017(6) C
C3 0.0382(6) 0.0360(6) 0.0437(6) 0.0011(5) 0.0041(5) -0.0021(5) C
C4 0.0415(7) 0.0367(7) 0.0572(8) 0.0044(6) 0.0038(6) -0.0051(6) C
C5 0.0543(8) 0.0310(7) 0.0810(10) -0.0009(6) 0.0048(8) -0.0017(7) C
C6 0.0475(7) 0.0387(7) 0.0710(10) -0.0083(6) 0.0072(7) 0.0007(7) C
C7 0.0378(6) 0.0412(7) 0.0501(7) -0.0011(6) 0.0063(6) -0.0035(6) C
C8 0.0387(6) 0.0344(6) 0.0459(7) 0.0019(5) 0.0054(5) -0.0017(6) C
C9 0.0444(7) 0.0471(7) 0.0544(8) -0.0019(6) 0.0111(6) 0.0064(7) C
C10 0.0413(6) 0.0401(7) 0.0623(8) 0.0008(6) 0.0155(6) 0.0011(6) C
C11 0.0533(8) 0.0432(8) 0.0690(10) -0.0039(7) 0.0022(8) 0.0013(7) C

loop_
_atom_site_label
_atom_site_fract_x
_atom_site_fract_y
_atom_site_fract_z
_atom_site_U_iso_or_equiv
_atom_site_thermal_displace_type
_atom_site_calc_flag
_atom_site_calc_attached_atom
_atom_site_type_symbol
O1 0.31300(10) 0.58090(8) 0.3046(2) 0.0647(7) Uani ? ? O
O2 0.23690(10) 0.43943(9) 0.3313(2) 0.0682(7) Uani ? ? O
O3 1.07230(10) 0.67467(8) 0.3020(2) 0.0629(7) Uani ? ? O
N1 0.80250(10) 0.35725(9) 0.1770(2) 0.0550(7) Uani ? ? N
N2 0.32610(10) 0.49344(9) 0.3067(2) 0.0485(6) Uani ? ? N
C1 0.8608(2) 0.44210(10) 0.1397(2) 0.0552(8) Uani ? ? C
C2 0.77940(10) 0.51740(10) 0.1519(2) 0.0438(7) Uani ? ? C
C3 0.66250(10) 0.47680(10) 0.2019(2) 0.0392(6) Uani ? ? C
C4 0.68120(10) 0.37630(10) 0.2159(2) 0.0443(7) Uani ? ? C
C5 0.5851(2) 0.31470(10) 0.2618(2) 0.0514(8) Uani ? ? C
C6 0.46910(10) 0.35420(10) 0.2925(2) 0.0506(8) Uani ? ? C
C7 0.45070(10) 0.45380(10) 0.2773(2) 0.0427(7) Uani ? ? C
C8 0.54430(10) 0.51570(10) 0.2331(2) 0.0394(6) Uani ? ? C
C9 0.80420(10) 0.62130(10) 0.1224(2) 0.0485(7) Uani ? ? C
C10 0.84150(10) 0.67850(10) 0.2977(2) 0.0469(7) Uani ? ? C
C11 0.9713(2) 0.65090(10) 0.4044(2) 0.0542(9) Uani ? ? C
H3O 1.138(2) 0.635(2) 0.313(3) 0.110(7) Uiso ? ? H
H1N 0.838(2) 0.2990(10) 0.176(2) 0.087(6) Uiso ? ? H
H1 0.951(2) 0.4440(10) 0.109(2) 0.071(5) Uiso ? ? H
H5 0.603(2) 0.2490(10) 0.270(2) 0.081(6) Uiso ? ? H
H6 0.403(2) 0.3140(10) 0.323(2) 0.077(6) Uiso ? ? H
H8 0.5250(10) 0.5850(10) 0.224(2) 0.060(5) Uiso ? ? H
H9a 0.725(2) 0.6500(10) 0.051(2) 0.069(5) Uiso ? ? H
H9b 0.8750(10) 0.6280(10) 0.050(2) 0.059(5) Uiso ? ? H
H10a 0.772(2) 0.6710(10) 0.382(2) 0.063(5) Uiso ? ? H
H10b 0.844(2) 0.7490(10) 0.265(2) 0.065(5) Uiso ? ? H
H11a 0.987(2) 0.6860(10) 0.527(3) 0.099(7) Uiso ? ? H
H11b 0.9780(10) 0.5820(10) 0.429(2) 0.068(5) Uiso ? ? H

loop_
_atom_type_symbol
_atom_type_scat_dispersion_real
_atom_type_scat_dispersion_imag
_atom_type_scat_source
C 0.017 0.009 International_Tables_Vol_IV_Table_2.3.1
H 0.000 0.000 International_Tables_Vol_IV_Table_2.3.1
N 0.029 0.018 International_Tables_Vol_IV_Table_2.3.1
O 0.047 0.032 International_Tables_Vol_IV_Table_2.3.1

loop_
_geom_angle_atom_site_label_1
_geom_angle_atom_site_label_2
_geom_angle_atom_site_label_3
_geom_angle
_geom_angle_publ_flag
C11 O3 H3O 114.0(10) ?
C1 N1 C4 108.90(10) yes
C1 N1 H1N 126.0(10) ?
C4 N1 H1N 125.0(10) ?
O1 N2 O2 122.00(10) yes
O1 N2 C7 118.40(10) yes
O2 N2 C7 119.60(10) yes
N1 C1 C2 110.90(10) ?
N1 C1 H1 122.0(10) ?
C2 C1 H1 127.0(10) ?
C1 C2 C3 105.50(10) ?
C1 C2 C9 128.20(10) ?
C3 C2 C9 126.30(10) ?
C2 C3 C4 107.40(10) ?
C2 C3 C8 133.40(10) ?
C4 C3 C8 119.20(10) ?
N1 C4 C3 107.40(10) ?
N1 C4 C5 130.40(10) ?
C3 C4 C5 122.20(10) ?
C4 C5 C6 117.90(10) ?
C4 C5 H5 118.0(10) ?
C6 C5 H5 123.0(10) ?
C5 C6 C7 119.70(10) ?
C5 C6 H6 119.0(10) ?
C7 C6 H6 121.0(10) ?
N2 C7 C6 118.50(10) ?
N2 C7 C8 118.10(10) ?
C6 C7 C8 123.30(10) ?
C3 C8 C7 117.70(10) ?
C3 C8 H8 123.2(9) ?
C7 C8 H8 119.1(9) ?
C2 C9 C10 114.10(10) ?
C2 C9 H9a 109.0(10) ?
C2 C9 H9b 109.8(9) ?
C10 C9 H9a 109.0(10) ?
C10 C9 H9b 108.1(9) ?
H9a C9 H9b 106.0(10) ?
C9 C10 C11 113.50(10) ?
C9 C10 H10a 111.6(8) ?
C9 C10 H10b 108.4(9) ?
C11 C10 H10a 107.8(8) ?
C11 C10 H10b 108.9(9) ?
H10a C10 H10b 106.0(10) ?
O3 C11 C10 109.10(10) yes
O3 C11 H11a 110.0(10) ?
O3 C11 H11b 107.0(10) ?
C10 C11 H11a 110.0(10) ?
C10 C11 H11b 112.5(8) ?
H11a C11 H11b 107.0(10) ?

loop_
_geom_bond_atom_site_label_1
_geom_bond_atom_site_label_2
_geom_bond_site_symmetry_1
_geom_bond_site_symmetry_2
_geom_bond_distance
_geom_bond_publ_flag
O1 N2 . . 1.228(2) yes
O2 N2 . . 1.227(2) yes
O3 C11 . . 1.428(2) yes
O3 H3O . . 0.87(2) ?
N1 C1 . . 1.378(2) yes
N1 C4 . . 1.358(2) yes
N1 H1N . . 0.89(2) ?
N2 C7 . . 1.451(2) ?
C1 C2 . . 1.359(2) yes
C1 H1 . . 0.99(2) ?
C2 C3 . . 1.438(2) ?
C2 C9 . . 1.494(2) ?
C3 C4 . . 1.417(2) ?
C3 C8 . . 1.390(2) ?
C4 C5 . . 1.398(2) ?
C5 C6 . . 1.372(2) ?
C5 H5 . . 0.94(2) ?
C6 C7 . . 1.405(2) ?
C6 H6 . . 0.94(2) ?
C7 C8 . . 1.376(2) ?
C8 H8 . . 0.99(2) ?
C9 C10 . . 1.525(2) ?
C9 H9a . . 0.98(2) ?
C9 H9b . . 0.98(2) ?
C10 C11 . . 1.492(2) ?
C10 H10a . . 1.04(2) ?
C10 H10b . . 1.01(2) ?
C11 H11a . . 1.03(2) ?
C11 H11b . . 0.98(2) ?

loop_
_geom_hbond_atom_site_label_D
_geom_hbond_atom_site_label_H
_geom_hbond_atom_site_label_A
_geom_hbond_site_symmetry_A
_geom_hbond_distance_DH
_geom_hbond_distance_HA
_geom_hbond_distance_DA
_geom_hbond_angle_DHA
_geom_hbond_publ_flag
O3 H3O O1 1_655 0.87(2) 1.97(2) 2.807(2) 161(2) yes

loop_
_geom_torsion_atom_site_label_1
_geom_torsion_atom_site_label_2
_geom_torsion_atom_site_label_3
_geom_torsion_atom_site_label_4
_geom_torsion
_geom_torsion_publ_flag
H3O O3 C11 C10 -144.0(10) ?
C4 N1 C1 C2 -0.5(2) ?
C1 N1 C4 C3 0.2(2) ?
C1 N1 C4 C5 180.0(3) ?
O1 N2 C7 C6 175.50(10) ?
O1 N2 C7 C8 -5.4(2) ?
O2 N2 C7 C6 -5.1(2) yes
O2 N2 C7 C8 174.00(10) ?
N1 C1 C2 C3 0.6(2) ?
N1 C1 C2 C9 179.9(2) ?
C1 C2 C3 C4 -0.4(2) ?
C1 C2 C3 C8 -179.3(2) ?
C9 C2 C3 C4 -179.80(10) ?
C9 C2 C3 C8 1.3(3) ?
C1 C2 C9 C10 -101.1(2) yes
C3 C2 C9 C10 78.1(2) ?
C2 C3 C4 N1 0.1(2) ?
C2 C3 C4 C5 -179.70(10) ?
C8 C3 C4 N1 179.20(10) ?
C8 C3 C4 C5 -0.6(2) ?
C2 C3 C8 C7 179.00(10) ?
C4 C3 C8 C7 0.3(2) ?
N1 C4 C5 C6 -179.3(2) ?
C3 C4 C5 C6 0.5(2) ?
C4 C5 C6 C7 0.0(3) ?
C5 C6 C7 N2 178.70(10) ?
C5 C6 C7 C8 -0.3(2) ?
N2 C7 C8 C3 -178.90(10) ?
C6 C7 C8 C3 0.2(2) ?
C2 C9 C10 C11 66.8(2) yes
C9 C10 C11 O3 65.3(2) yes
